data_1575735
loop_
_publ_author_name
'Zhang, Hong-Jin'
'Chen, Zong-Ren'
'Chen, Wan-Tao'
'Ye, Jia-Wen'
'Chen, Ling'

_publ_section_title
;
 Tailoring luminescent oxygen sensitivity <i>via</i> structural design and
 its application in pressure-induced emission enhancement.
;
_journal_issue 40
_journal_name_full 'Chemical science'
_journal_page_first 18799
_journal_page_last 18805
_journal_paper_doi 10.1039/d5sc05999b
_journal_volume 16
_journal_year 2025
_chemical_formula_moiety 'C52 H42 Cl2 Cu2 N2 P2'
_chemical_formula_sum 'C52 H42 Cl2 Cu2 N2 P2'
_chemical_formula_weight 954.79
_space_group_crystal_system triclinic
_space_group_IT_number 2
_space_group_name_Hall '-P 1'
_space_group_name_H-M_alt 'P -1'
_atom_sites_solution_hydrogens geom
_atom_sites_solution_primary dual
_audit_creation_date 2024-11-08
_audit_creation_method
;
Olex2 1.5
(compiled 2024.02.16 svn.r378c4104 for OlexSys, GUI svn.r6928)
;
_audit_update_record
;
2025-07-16 deposited with the CCDC.	2025-09-08 downloaded from the CCDC.
;
_cell_angle_alpha 107.136(2)
_cell_angle_beta 100.7390(10)
_cell_angle_gamma 100.697(2)
_cell_formula_units_Z 1
_cell_length_a 9.2912(2)
_cell_length_b 11.7601(2)
_cell_length_c 11.7999(2)
_cell_measurement_reflns_used 11929
_cell_measurement_temperature 297.38(10)
_cell_measurement_theta_max 76.7190
_cell_measurement_theta_min 4.0490
_cell_volume 1170.11(4)
_computing_cell_refinement 'CrysAlisPro 1.171.41.122a (Rigaku OD, 2021)'
_computing_data_collection 'CrysAlisPro 1.171.41.122a (Rigaku OD, 2021)'
_computing_data_reduction 'CrysAlisPro 1.171.41.122a (Rigaku OD, 2021)'
_computing_molecular_graphics 'Olex2 1.5 (Dolomanov et al., 2009)'
_computing_publication_material 'Olex2 1.5 (Dolomanov et al., 2009)'
_computing_structure_refinement 'SHELXL 2018/3 (Sheldrick, 2015)'
_computing_structure_solution 'SHELXT 2018/2 (Sheldrick, 2018)'
_diffrn_ambient_environment air
_diffrn_ambient_temperature 297.38(10)
_diffrn_detector 'Hybrid Pixel Array Detector'
_diffrn_detector_area_resol_mean 10.0000
_diffrn_detector_type HyPix
_diffrn_measured_fraction_theta_full 1.000
_diffrn_measured_fraction_theta_max 1.000
_diffrn_measurement_details
;
List of Runs (angles in degrees, time in seconds):

  # Type    Start    End  Width  t~exp~   \w     \q     \k     \f   Frames
#--------------------------------------------------------------------------
  1  \w    -92.00 -58.00   0.50    0.63    --  -50.51 144.00 -55.00   68
  2  \w   -115.00 -90.00   0.50    0.63    --  -50.51-144.00-108.00   50
  3  \w   -116.00 -74.00   0.50    0.63    --  -50.51-127.00  60.00   84
  4  \w    -52.00 -26.00   0.50    0.63    --  -50.51 144.00 -55.00   52
  5  \w    -51.00 -26.00   0.50    0.63    --  -50.51 127.00 135.00   50
  6  \w     58.00  95.00   0.50    0.63    --   50.51-127.00  60.00   74
  7  \w     57.00 100.00   0.50    0.63    --   50.51-144.00-108.00   86
  8  \w   -143.00-106.00   0.50    2.51    --  -90.00-144.00-108.00   74
  9  \w    -63.00 -18.00   0.50    2.51    --  -90.00 127.00 135.00   90
 10  \w   -141.00-116.00   0.50    2.51    --  -90.00-127.00  60.00   50
 11  \w    102.00 127.00   0.50    2.51    --  108.14 144.00 -55.00   50
 12  \w     76.00 126.00   0.50    2.51    --  108.14-144.00-108.00  100
 13  \w     94.00 144.00   0.50    2.51    --  108.14 127.00 135.00  100
 14  \w     50.00  75.00   0.50    2.51    --  108.14-127.00  60.00   50
 15  \w    -26.00  22.00   0.50    0.63    --  -50.51  19.00  60.00   96
 16  \w    -18.00  16.00   0.50    0.63    --  -50.51  19.00  90.00   68
 17  \w    -15.00  20.00   0.50    0.63    --  -50.51  19.00 120.00   70
 18  \w    -42.00  21.00   0.50    0.63    --  -50.51  38.00   0.00  126
 19  \w   -106.00 -80.00   0.50    0.63    --  -50.51-125.00 -90.00   52
 20  \w    -20.00   5.00   0.50    0.63    --  -50.51  19.00 150.00   50
 21  \w   -156.00 -84.00   0.50    2.51    --  -90.00 -38.00-120.00  144
 22  \w    -61.00 -19.00   0.50    2.51    --  -90.00 125.00 150.00   84
 23  \w    -61.00 -35.00   0.50    2.51    --  -90.00  57.00   0.00   52
 24  \w    -85.00 -20.00   0.50    2.51    --  -90.00 125.00 120.00  130
 25  \w   -161.00 -77.00   0.50    2.51    --  -90.00 -57.00   0.00  168
 26  \w   -161.00 -83.00   0.50    2.51    --  -90.00 -38.00  60.00  156
 27  \w    -62.00 -37.00   0.50    2.51    --  -90.00 144.00 -55.00   50
 28  \w   -149.00 -83.00   0.50    2.51    --  -90.00 -19.00 -90.00  132
 29  \w     36.00 103.00   0.50    2.51    --  108.14-125.00 150.00  134
 30  \w     51.00  83.00   0.50    2.51    --  108.14-125.00 120.00   64
 31  \w     43.00 105.00   0.50    2.51    --  108.14 -77.00-120.00  124
 32  \w     41.00  66.00   0.50    2.51    --  108.14 -57.00   0.00   50
 33  \w     38.00  63.00   0.50    2.51    --  108.14 -57.00  30.00   50
 34  \w     37.00  87.00   0.50    2.51    --  108.14 -77.00-150.00  100
 35  \w     38.00  65.00   0.50    2.51    --  108.14 -57.00 -60.00   54
 36  \w    123.00 178.00   0.50    2.51    --  108.14  38.00-120.00  110
 37  \w     64.00 111.00   0.50    2.51    --  108.14-125.00   0.00   94
 38  \w     60.00 105.00   0.50    2.51    --  108.14-125.00-180.00   90
 39  \w     66.00 112.00   0.50    2.51    --  108.14-125.00-120.00   92
 40  \w     43.00 102.00   0.50    2.51    --  108.14 -99.00  60.00  118
 41  \w     74.00 112.00   0.50    2.51    --  108.14-125.00  60.00   76
 42  \w     72.00 103.00   0.50    2.51    --  108.14 -99.00 -90.00   62
 43  \w     39.00  64.00   0.50    2.51    --  108.14 -99.00 -30.00   50
 44  \w     80.00 105.00   0.50    2.51    --  108.14 -99.00 -30.00   50
 45  \w     88.00 170.00   0.50    2.51    --  108.14  77.00 -90.00  164
 46  \w     40.00  65.00   0.50    2.51    --  108.14 -57.00  90.00   50
;
_diffrn_measurement_device 'four-circle diffractometer'
_diffrn_measurement_device_type 'XtaLAB Synergy, Dualflex, HyPix'
_diffrn_measurement_method '\w scans'
_diffrn_orient_matrix_type 'CrysAlisPro convention (1999,Acta A55,543-557)'
_diffrn_orient_matrix_UB_11 0.0984851000
_diffrn_orient_matrix_UB_12 0.0978221000
_diffrn_orient_matrix_UB_13 0.1218987000
_diffrn_orient_matrix_UB_21 0.0051362000
_diffrn_orient_matrix_UB_22 0.0992335000
_diffrn_orient_matrix_UB_23 -0.0611545000
_diffrn_orient_matrix_UB_31 -0.1440700000
_diffrn_orient_matrix_UB_32 0.0263788000
_diffrn_orient_matrix_UB_33 0.0371806000
_diffrn_radiation_monochromator mirror
_diffrn_radiation_probe x-ray
_diffrn_radiation_type 'Cu K\a'
_diffrn_radiation_wavelength 1.54184
_diffrn_reflns_av_R_equivalents 0.0218
_diffrn_reflns_av_unetI/netI 0.0250
_diffrn_reflns_Laue_measured_fraction_full 1.000
_diffrn_reflns_Laue_measured_fraction_max 1.000
_diffrn_reflns_limit_h_max 7
_diffrn_reflns_limit_h_min -11
_diffrn_reflns_limit_k_max 13
_diffrn_reflns_limit_k_min -13
_diffrn_reflns_limit_l_max 14
_diffrn_reflns_limit_l_min -14
_diffrn_reflns_number 15864
_diffrn_reflns_point_group_measured_fraction_full 1.000
_diffrn_reflns_point_group_measured_fraction_max 1.000
_diffrn_reflns_theta_full 66.598
_diffrn_reflns_theta_max 66.598
_diffrn_reflns_theta_min 4.056
_diffrn_source 'micro-focus sealed X-ray tube'
_diffrn_source_type 'PhotonJet (Cu) X-ray Source'
_exptl_absorpt_coefficient_mu 3.096
_exptl_absorpt_correction_T_max 1.00000
_exptl_absorpt_correction_T_min 0.90085
_exptl_absorpt_correction_type multi-scan
_exptl_absorpt_process_details
;
CrysAlisPro 1.171.41.122a (Rigaku Oxford Diffraction, 2021)
Empirical absorption correction using spherical harmonics,
implemented in SCALE3 ABSPACK scaling algorithm.
;
_exptl_crystal_colour 'clear yellowish yellow'
_exptl_crystal_colour_lustre clear
_exptl_crystal_colour_modifier yellowish
_exptl_crystal_colour_primary yellow
_exptl_crystal_density_diffrn 1.355
_exptl_crystal_description plate
_exptl_crystal_F_000 490
_exptl_crystal_size_max 0.04
_exptl_crystal_size_mid 0.03
_exptl_crystal_size_min 0.02
_refine_diff_density_max 0.932
_refine_diff_density_min -0.341
_refine_diff_density_rms 0.053
_refine_ls_extinction_method none
_refine_ls_goodness_of_fit_ref 1.059
_refine_ls_hydrogen_treatment constr
_refine_ls_matrix_type full
_refine_ls_number_parameters 271
_refine_ls_number_reflns 4125
_refine_ls_number_restraints 0
_refine_ls_restrained_S_all 1.059
_refine_ls_R_factor_all 0.0335
_refine_ls_R_factor_gt 0.0324
_refine_ls_shift/su_max 0.001
_refine_ls_shift/su_mean 0.000
_refine_ls_structure_factor_coef Fsqd
_refine_ls_weighting_details 'w=1/[\s^2^(Fo^2^)+(0.0572P)^2^+0.5559P] where P=(Fo^2^+2Fc^2^)/3'
_refine_ls_weighting_scheme calc
_refine_ls_wR_factor_gt 0.0992
_refine_ls_wR_factor_ref 0.1003
_reflns_Friedel_coverage 0.000
_reflns_number_gt 3936
_reflns_number_total 4125
_reflns_threshold_expression 'I > 2\s(I)'
_cod_data_source_file d5sc05999b2.cif
_cod_data_source_block exp_5296_auto
_cod_depositor_comments 'Adding full bibliography for 1575733--1575738.cif.'
_cod_database_code 1575735
_shelx_shelxl_version_number 2018/3
_chemical_oxdiff_formula 'C H N P Cu Cl'
_shelx_space_group_comment
;
The symmetry employed for this shelxl refinement is uniquely defined
by the following loop, which should always be used as a source of
symmetry information in preference to the above space-group names.
They are only intended as comments.
;
_shelx_estimated_absorpt_t_max 0.941
_shelx_estimated_absorpt_t_min 0.886
_reflns_odcompleteness_completeness 99.88
_reflns_odcompleteness_iscentric 1
_reflns_odcompleteness_theta 66.97
_olex2_refinement_description
;
1. Fixed Uiso
 At 1.2 times of:
  All C(H) groups
2.a Aromatic/amide H refined with riding coordinates:
 C008(H008), C009(H009), C00A(H00A), C00B(H00B), C00C(H00C), C00E(H00E),
 C00G(H00G), C00H(H00H), C00I(H00I), C00J(H00J), C00K(H00K), C00L(H00L),
 C00M(H00M), C00N(H00N), C00O(H00O), C00P(H00P), C00Q(H00Q), C00R(H00R),
 C00S(H00S), C00T(H00T), C00U(H00U)
;
_olex2_submission_special_instructions 'No special instructions were received'
_oxdiff_exptl_absorpt_empirical_details
;
Empirical correction (ABSPACK) includes:
- Absorption correction using spherical harmonics
- Frame scaling
;
_oxdiff_exptl_absorpt_empirical_full_max 1.154
_oxdiff_exptl_absorpt_empirical_full_min 0.892

loop_
_space_group_symop_operation_xyz
'x, y, z'
'-x, -y, -z'

loop_
_atom_site_label
_atom_site_type_symbol
_atom_site_fract_x
_atom_site_fract_y
_atom_site_fract_z
_atom_site_U_iso_or_equiv
_atom_site_adp_type
_atom_site_occupancy
_atom_site_site_symmetry_order
_atom_site_calc_flag
_atom_site_refinement_flags_posn
_atom_site_refinement_flags_adp
_atom_site_refinement_flags_occupancy
_atom_site_disorder_assembly
_atom_site_disorder_group
Cu01 Cu 0.86927(3) 0.88579(3) 0.45458(3) 0.04188(13) Uani 1 1 d . . . . .
Cl02 Cl 1.12080(5) 0.91211(5) 0.56721(5) 0.04358(14) Uani 1 1 d . . . . .
P003 P 0.76544(5) 0.73061(4) 0.28260(5) 0.03579(14) Uani 1 1 d . . . . .
N004 N 0.75626(19) 0.90272(16) 0.59107(16) 0.0412(4) Uani 1 1 d . . . . .
C005 C 0.8363(2) 0.73861(19) 0.14999(18) 0.0382(4) Uani 1 1 d . . . . .
C006 C 0.5535(2) 0.96754(18) 0.89398(19) 0.0373(4) Uani 1 1 d . . . . .
C007 C 0.6149(2) 0.93824(18) 0.78471(18) 0.0375(4) Uani 1 1 d . . . . .
C008 C 0.4132(2) 0.9943(2) 0.88832(19) 0.0420(5) Uani 1 1 d . . . . .
H008 H 0.354196 0.990878 0.813884 0.050 Uiso 1 1 calc R U . . .
C009 C 0.9306(2) 0.8488(2) 0.1586(2) 0.0440(5) Uani 1 1 d . . . . .
H009 H 0.951218 0.917448 0.228922 0.053 Uiso 1 1 calc R U . . .
C00A C 0.6618(3) 0.9755(2) 0.6042(2) 0.0454(5) Uani 1 1 d . . . . .
H00A H 0.644288 1.015601 0.547791 0.054 Uiso 1 1 calc R U . . .
C00B C 0.5883(2) 0.9946(2) 0.6978(2) 0.0432(5) Uani 1 1 d . . . . .
H00B H 0.521750 1.044890 0.702098 0.052 Uiso 1 1 calc R U . . .
C00C C 0.6391(2) 0.9740(2) 1.0074(2) 0.0429(5) Uani 1 1 d . . . . .
H00C H 0.733281 0.956633 1.012825 0.051 Uiso 1 1 calc R U . . .
C00D C 0.7808(3) 0.5787(2) 0.2858(2) 0.0433(5) Uani 1 1 d . . . . .
C00E C 0.7088(3) 0.8586(2) 0.7682(2) 0.0478(5) Uani 1 1 d . . . . .
H00E H 0.726059 0.815350 0.821724 0.057 Uiso 1 1 calc R U . . .
C00F C 0.5606(2) 0.71022(19) 0.2350(2) 0.0432(5) Uani 1 1 d . . . . .
C00G C 0.7764(3) 0.8442(2) 0.6716(2) 0.0482(5) Uani 1 1 d . . . . .
H00G H 0.839232 0.790846 0.662278 0.058 Uiso 1 1 calc R U . . .
C00H C 0.4826(3) 0.7063(2) 0.1214(2) 0.0509(5) Uani 1 1 d . . . . .
H00H H 0.533882 0.710394 0.061547 0.061 Uiso 1 1 calc R U . . .
C00I C 0.8073(3) 0.6372(2) 0.0429(2) 0.0568(6) Uani 1 1 d . . . . .
H00I H 0.743835 0.562565 0.034980 0.068 Uiso 1 1 calc R U . . .
C00J C 0.9655(3) 0.7565(3) -0.0412(2) 0.0591(6) Uani 1 1 d . . . . .
H00J H 1.009148 0.762573 -0.104695 0.071 Uiso 1 1 calc R U . . .
C00K C 0.9942(3) 0.8572(2) 0.0631(2) 0.0545(6) Uani 1 1 d . . . . .
H00K H 1.056884 0.931574 0.069650 0.065 Uiso 1 1 calc R U . . .
C00L C 0.8723(4) 0.6472(3) -0.0511(2) 0.0664(7) Uani 1 1 d . . . . .
H00L H 0.852580 0.579147 -0.121726 0.080 Uiso 1 1 calc R U . . .
C00M C 0.4816(3) 0.7043(2) 0.3231(2) 0.0549(6) Uani 1 1 d . . . . .
H00M H 0.532973 0.707714 0.400128 0.066 Uiso 1 1 calc R U . . .
C00N C 0.2504(3) 0.6895(3) 0.1833(3) 0.0705(8) Uani 1 1 d . . . . .
H00N H 0.146565 0.682233 0.165781 0.085 Uiso 1 1 calc R U . . .
C00O C 0.3268(3) 0.6963(2) 0.0963(3) 0.0650(7) Uani 1 1 d . . . . .
H00O H 0.274993 0.694162 0.019993 0.078 Uiso 1 1 calc R U . . .
C00P C 0.3265(3) 0.6933(3) 0.2972(3) 0.0681(7) Uani 1 1 d . . . . .
H00P H 0.274150 0.688574 0.356276 0.082 Uiso 1 1 calc R U . . .
C00Q C 0.9209(3) 0.5684(3) 0.3390(3) 0.0627(7) Uani 1 1 d . . . . .
H00Q H 1.002214 0.637958 0.372847 0.075 Uiso 1 1 calc R U . . .
C00R C 0.6618(3) 0.4738(2) 0.2366(3) 0.0708(8) Uani 1 1 d . . . . .
H00R H 0.566675 0.478247 0.198947 0.085 Uiso 1 1 calc R U . . .
C00S C 0.9425(5) 0.4565(3) 0.3430(3) 0.0839(10) Uani 1 1 d . . . . .
H00S H 1.038409 0.450831 0.377064 0.101 Uiso 1 1 calc R U . . .
C00T C 0.8238(5) 0.3542(3) 0.2972(3) 0.0868(11) Uani 1 1 d . . . . .
H00T H 0.837479 0.279355 0.302508 0.104 Uiso 1 1 calc R U . . .
C00U C 0.6833(5) 0.3628(3) 0.2431(4) 0.0929(11) Uani 1 1 d . . . . .
H00U H 0.602230 0.293102 0.210573 0.112 Uiso 1 1 calc R U . . .

loop_
_atom_site_aniso_label
_atom_site_aniso_U_11
_atom_site_aniso_U_22
_atom_site_aniso_U_33
_atom_site_aniso_U_23
_atom_site_aniso_U_13
_atom_site_aniso_U_12
Cu01 0.04071(19) 0.0433(2) 0.03491(19) 0.00343(13) 0.01508(13) 0.00578(13)
Cl02 0.0394(3) 0.0433(3) 0.0474(3) 0.0148(2) 0.0097(2) 0.0113(2)
P003 0.0333(3) 0.0339(3) 0.0354(3) 0.0053(2) 0.0113(2) 0.00544(19)
N004 0.0404(9) 0.0476(10) 0.0364(9) 0.0101(7) 0.0174(7) 0.0122(8)
C005 0.0363(10) 0.0406(10) 0.0344(10) 0.0074(8) 0.0099(8) 0.0099(8)
C006 0.0376(10) 0.0388(10) 0.0379(10) 0.0131(8) 0.0166(8) 0.0085(8)
C007 0.0350(10) 0.0403(10) 0.0368(10) 0.0100(8) 0.0149(8) 0.0079(8)
C008 0.0384(10) 0.0546(12) 0.0367(10) 0.0179(9) 0.0141(8) 0.0127(9)
C009 0.0396(11) 0.0464(11) 0.0432(11) 0.0114(9) 0.0122(9) 0.0093(9)
C00A 0.0497(12) 0.0558(13) 0.0392(11) 0.0195(10) 0.0201(9) 0.0196(10)
C00B 0.0457(11) 0.0506(12) 0.0412(11) 0.0163(9) 0.0203(9) 0.0207(9)
C00C 0.0364(10) 0.0561(12) 0.0431(11) 0.0193(10) 0.0180(9) 0.0167(9)
C00D 0.0499(12) 0.0407(11) 0.0405(11) 0.0101(9) 0.0196(9) 0.0123(9)
C00E 0.0543(13) 0.0545(13) 0.0476(12) 0.0237(10) 0.0244(10) 0.0232(10)
C00F 0.0361(10) 0.0356(10) 0.0497(12) 0.0048(9) 0.0106(9) 0.0062(8)
C00G 0.0520(12) 0.0535(13) 0.0502(13) 0.0176(10) 0.0268(10) 0.0260(10)
C00H 0.0457(12) 0.0477(12) 0.0529(13) 0.0089(10) 0.0092(10) 0.0134(10)
C00I 0.0718(16) 0.0454(12) 0.0439(13) 0.0037(10) 0.0197(11) 0.0065(11)
C00J 0.0604(15) 0.0847(18) 0.0473(13) 0.0289(13) 0.0267(11) 0.0309(14)
C00K 0.0466(12) 0.0663(15) 0.0551(14) 0.0263(12) 0.0187(11) 0.0104(11)
C00L 0.089(2) 0.0661(17) 0.0411(13) 0.0055(12) 0.0257(13) 0.0238(15)
C00M 0.0408(12) 0.0615(14) 0.0594(15) 0.0166(12) 0.0162(10) 0.0089(10)
C00N 0.0369(12) 0.0649(16) 0.097(2) 0.0130(15) 0.0111(14) 0.0128(11)
C00O 0.0491(14) 0.0606(16) 0.0706(17) 0.0108(13) -0.0028(12) 0.0169(12)
C00P 0.0427(13) 0.0729(18) 0.087(2) 0.0217(15) 0.0263(13) 0.0108(12)
C00Q 0.0610(15) 0.0580(15) 0.0710(17) 0.0212(13) 0.0146(13) 0.0230(12)
C00R 0.0643(16) 0.0401(13) 0.100(2) 0.0161(14) 0.0222(15) 0.0059(12)
C00S 0.100(2) 0.082(2) 0.088(2) 0.0360(18) 0.0246(19) 0.053(2)
C00T 0.139(3) 0.0564(18) 0.095(2) 0.0377(17) 0.057(2) 0.048(2)
C00U 0.107(3) 0.0427(15) 0.131(3) 0.0262(18) 0.048(2) 0.0105(16)

loop_
_atom_type_symbol
_atom_type_description
_atom_type_scat_dispersion_real
_atom_type_scat_dispersion_imag
_atom_type_scat_source
C C 0.0181 0.0091 'International Tables Vol C Tables 4.2.6.8 and 6.1.1.4'
H H 0.0000 0.0000 'International Tables Vol C Tables 4.2.6.8 and 6.1.1.4'
Cl Cl 0.3639 0.7018 'International Tables Vol C Tables 4.2.6.8 and 6.1.1.4'
Cu Cu -1.9646 0.5888 'International Tables Vol C Tables 4.2.6.8 and 6.1.1.4'
N N 0.0311 0.0180 'International Tables Vol C Tables 4.2.6.8 and 6.1.1.4'
P P 0.2955 0.4335 'International Tables Vol C Tables 4.2.6.8 and 6.1.1.4'

loop_
_geom_angle_atom_site_label_1
_geom_angle_atom_site_label_2
_geom_angle_atom_site_label_3
_geom_angle
_geom_angle_site_symmetry_1
_geom_angle_site_symmetry_3
_geom_angle_publ_flag
Cl02 Cu01 Cu01 52.249(15) . 2_776 ?
Cl02 Cu01 Cu01 50.079(15) 2_776 2_776 ?
Cl02 Cu01 Cl02 102.328(18) . 2_776 ?
P003 Cu01 Cu01 136.53(2) . 2_776 ?
P003 Cu01 Cl02 113.86(2) . 2_776 ?
P003 Cu01 Cl02 120.49(2) . . ?
N004 Cu01 Cu01 105.91(5) . 2_776 ?
N004 Cu01 Cl02 101.10(5) . . ?
N004 Cu01 Cl02 98.74(5) . 2_776 ?
N004 Cu01 P003 117.09(5) . . ?
Cu01 Cl02 Cu01 77.672(18) . 2_776 ?
C005 P003 Cu01 116.53(7) . . ?
C005 P003 C00D 102.15(9) . . ?
C005 P003 C00F 105.88(10) . . ?
C00D P003 Cu01 116.45(7) . . ?
C00D P003 C00F 103.03(10) . . ?
C00F P003 Cu01 111.33(7) . . ?
C00A N004 Cu01 121.06(14) . . ?
C00G N004 Cu01 121.94(14) . . ?
C00G N004 C00A 116.99(17) . . ?
C009 C005 P003 118.33(15) . . ?
C009 C005 C00I 118.4(2) . . ?
C00I C005 P003 123.17(17) . . ?
C008 C006 C007 121.50(19) . . ?
C008 C006 C00C 118.21(18) . . ?
C00C C006 C007 120.23(18) . . ?
C00B C007 C006 121.28(18) . . ?
C00B C007 C00E 116.95(18) . . ?
C00E C007 C006 121.67(19) . . ?
C006 C008 H008 119.8 . . ?
C00C C008 C006 120.4(2) 2_677 . ?
C00C C008 H008 119.8 2_677 . ?
C005 C009 H009 119.8 . . ?
C00K C009 C005 120.4(2) . . ?
C00K C009 H009 119.8 . . ?
N004 C00A H00A 118.3 . . ?
N004 C00A C00B 123.4(2) . . ?
C00B C00A H00A 118.3 . . ?
C007 C00B C00A 119.56(19) . . ?
C007 C00B H00B 120.2 . . ?
C00A C00B H00B 120.2 . . ?
C006 C00C H00C 119.3 . . ?
C008 C00C C006 121.39(19) 2_677 . ?
C008 C00C H00C 119.3 2_677 . ?
C00Q C00D P003 117.59(19) . . ?
C00Q C00D C00R 118.3(2) . . ?
C00R C00D P003 124.1(2) . . ?
C007 C00E H00E 120.2 . . ?
C00G C00E C007 119.5(2) . . ?
C00G C00E H00E 120.2 . . ?
C00H C00F P003 124.75(18) . . ?
C00H C00F C00M 118.9(2) . . ?
C00M C00F P003 116.28(18) . . ?
N004 C00G C00E 123.5(2) . . ?
N004 C00G H00G 118.3 . . ?
C00E C00G H00G 118.3 . . ?
C00F C00H H00H 119.9 . . ?
C00F C00H C00O 120.2(2) . . ?
C00O C00H H00H 119.9 . . ?
C005 C00I H00I 119.8 . . ?
C00L C00I C005 120.4(2) . . ?
C00L C00I H00I 119.8 . . ?
C00K C00J H00J 120.2 . . ?
C00L C00J H00J 120.2 . . ?
C00L C00J C00K 119.6(2) . . ?
C009 C00K H00K 119.7 . . ?
C00J C00K C009 120.6(2) . . ?
C00J C00K H00K 119.7 . . ?
C00I C00L H00L 119.7 . . ?
C00J C00L C00I 120.6(2) . . ?
C00J C00L H00L 119.7 . . ?
C00F C00M H00M 119.7 . . ?
C00P C00M C00F 120.6(3) . . ?
C00P C00M H00M 119.7 . . ?
C00O C00N H00N 119.9 . . ?
C00O C00N C00P 120.3(2) . . ?
C00P C00N H00N 119.9 . . ?
C00H C00O H00O 119.8 . . ?
C00N C00O C00H 120.4(3) . . ?
C00N C00O H00O 119.8 . . ?
C00M C00P H00P 120.1 . . ?
C00N C00P C00M 119.7(3) . . ?
C00N C00P H00P 120.1 . . ?
C00D C00Q H00Q 119.5 . . ?
C00D C00Q C00S 121.1(3) . . ?
C00S C00Q H00Q 119.5 . . ?
C00D C00R H00R 119.8 . . ?
C00U C00R C00D 120.4(3) . . ?
C00U C00R H00R 119.8 . . ?
C00Q C00S H00S 119.8 . . ?
C00T C00S C00Q 120.3(3) . . ?
C00T C00S H00S 119.8 . . ?
C00S C00T H00T 120.4 . . ?
C00S C00T C00U 119.3(3) . . ?
C00U C00T H00T 120.4 . . ?
C00R C00U C00T 120.7(3) . . ?
C00R C00U H00U 119.7 . . ?
C00T C00U H00U 119.7 . . ?

loop_
_geom_bond_atom_site_label_1
_geom_bond_atom_site_label_2
_geom_bond_distance
_geom_bond_site_symmetry_2
_geom_bond_publ_flag
Cu01 Cu01 3.0292(6) 2_776 ?
Cu01 Cl02 2.4517(6) 2_776 ?
Cu01 Cl02 2.3780(6) . ?
Cu01 P003 2.1941(6) . ?
Cu01 N004 2.0628(17) . ?
P003 C005 1.827(2) . ?
P003 C00D 1.829(2) . ?
P003 C00F 1.829(2) . ?
N004 C00A 1.334(3) . ?
N004 C00G 1.333(3) . ?
C005 C009 1.387(3) . ?
C005 C00I 1.399(3) . ?
C006 C007 1.481(3) . ?
C006 C008 1.391(3) . ?
C006 C00C 1.397(3) . ?
C007 C00B 1.385(3) . ?
C007 C00E 1.392(3) . ?
C008 H008 0.9300 . ?
C008 C00C 1.381(3) 2_677 ?
C009 H009 0.9300 . ?
C009 C00K 1.386(3) . ?
C00A H00A 0.9300 . ?
C00A C00B 1.388(3) . ?
C00B H00B 0.9300 . ?
C00C H00C 0.9300 . ?
C00D C00Q 1.380(4) . ?
C00D C00R 1.384(3) . ?
C00E H00E 0.9300 . ?
C00E C00G 1.384(3) . ?
C00F C00H 1.383(3) . ?
C00F C00M 1.391(3) . ?
C00G H00G 0.9300 . ?
C00H H00H 0.9300 . ?
C00H C00O 1.397(3) . ?
C00I H00I 0.9300 . ?
C00I C00L 1.382(4) . ?
C00J H00J 0.9300 . ?
C00J C00K 1.374(4) . ?
C00J C00L 1.370(4) . ?
C00K H00K 0.9300 . ?
C00L H00L 0.9300 . ?
C00M H00M 0.9300 . ?
C00M C00P 1.389(4) . ?
C00N H00N 0.9300 . ?
C00N C00O 1.365(4) . ?
C00N C00P 1.381(5) . ?
C00O H00O 0.9300 . ?
C00P H00P 0.9300 . ?
C00Q H00Q 0.9300 . ?
C00Q C00S 1.380(4) . ?
C00R H00R 0.9300 . ?
C00R C00U 1.378(4) . ?
C00S H00S 0.9300 . ?
C00S C00T 1.363(5) . ?
C00T H00T 0.9300 . ?
C00T C00U 1.378(6) . ?
C00U H00U 0.9300 . ?

loop_
_geom_torsion_atom_site_label_1
_geom_torsion_atom_site_label_2
_geom_torsion_atom_site_label_3
_geom_torsion_atom_site_label_4
_geom_torsion
_geom_torsion_site_symmetry_1
_geom_torsion_site_symmetry_2
_geom_torsion_site_symmetry_3
_geom_torsion_site_symmetry_4
_geom_torsion_publ_flag
Cu01 P003 C005 C009 -10.84(19) . . . . ?
Cu01 P003 C005 C00I 165.38(18) . . . . ?
Cu01 P003 C00D C00Q -46.8(2) . . . . ?
Cu01 P003 C00D C00R 134.2(2) . . . . ?
Cu01 P003 C00F C00H 125.74(18) . . . . ?
Cu01 P003 C00F C00M -51.10(19) . . . . ?
Cu01 N004 C00A C00B -176.96(17) . . . . ?
Cu01 N004 C00G C00E 176.40(19) . . . . ?
P003 C005 C009 C00K 176.23(17) . . . . ?
P003 C005 C00I C00L -175.8(2) . . . . ?
P003 C00D C00Q C00S -178.8(2) . . . . ?
P003 C00D C00R C00U -179.9(3) . . . . ?
P003 C00F C00H C00O -176.92(18) . . . . ?
P003 C00F C00M C00P 177.7(2) . . . . ?
N004 C00A C00B C007 1.4(4) . . . . ?
C005 P003 C00D C00Q 81.3(2) . . . . ?
C005 P003 C00D C00R -97.6(2) . . . . ?
C005 P003 C00F C00H -1.8(2) . . . . ?
C005 P003 C00F C00M -178.66(17) . . . . ?
C005 C009 C00K C00J -0.3(4) . . . . ?
C005 C00I C00L C00J -0.3(4) . . . . ?
C006 C007 C00B C00A 172.7(2) . . . . ?
C006 C007 C00E C00G -173.1(2) . . . . ?
C007 C006 C008 C00C -177.5(2) . . . 2_677 ?
C007 C006 C00C C008 177.5(2) . . . 2_677 ?
C007 C00E C00G N004 -0.3(4) . . . . ?
C008 C006 C007 C00B 34.9(3) . . . . ?
C008 C006 C007 C00E -148.9(2) . . . . ?
C008 C006 C00C C008 0.2(4) . . . 2_677 ?
C009 C005 C00I C00L 0.4(4) . . . . ?
C00A N004 C00G C00E -2.1(3) . . . . ?
C00B C007 C00E C00G 3.2(3) . . . . ?
C00C C006 C007 C00B -142.4(2) . . . . ?
C00C C006 C007 C00E 33.8(3) . . . . ?
C00C C006 C008 C00C -0.2(3) . . . 2_677 ?
C00D P003 C005 C009 -138.92(17) . . . . ?
C00D P003 C005 C00I 37.3(2) . . . . ?
C00D P003 C00F C00H -108.7(2) . . . . ?
C00D P003 C00F C00M 74.44(19) . . . . ?
C00D C00Q C00S C00T -2.0(5) . . . . ?
C00D C00R C00U C00T -0.7(6) . . . . ?
C00E C007 C00B C00A -3.7(3) . . . . ?
C00F P003 C005 C009 113.55(17) . . . . ?
C00F P003 C005 C00I -70.2(2) . . . . ?
C00F P003 C00D C00Q -169.0(2) . . . . ?
C00F P003 C00D C00R 12.1(2) . . . . ?
C00F C00H C00O C00N -0.4(4) . . . . ?
C00F C00M C00P C00N -0.6(4) . . . . ?
C00G N004 C00A C00B 1.6(3) . . . . ?
C00H C00F C00M C00P 0.7(4) . . . . ?
C00I C005 C009 C00K -0.2(3) . . . . ?
C00K C00J C00L C00I -0.2(4) . . . . ?
C00L C00J C00K C009 0.5(4) . . . . ?
C00M C00F C00H C00O -0.2(3) . . . . ?
C00O C00N C00P C00M 0.1(4) . . . . ?
C00P C00N C00O C00H 0.4(4) . . . . ?
C00Q C00D C00R C00U 1.1(4) . . . . ?
C00Q C00S C00T C00U 2.3(5) . . . . ?
C00R C00D C00Q C00S 0.2(4) . . . . ?
C00S C00T C00U C00R -1.0(6) . . . . ?
